data_4340228
loop_
_publ_author_name
'Willermann, Michael'
'Mulcahy, Clodagh'
'Sigel, Roland K. O.'
'Cerd\`a, Marta Morell'
'Freisinger, Eva'
'Sanz Miguel, Pablo J.'
'Roitzsch, Michael'
'Lippert, Bernhard'

_publ_section_title
;
 Pyrazine as a building block for molecular architectures with PtII.
;
_journal_issue 5
_journal_name_full 'Inorganic chemistry'
_journal_page_first 2093
_journal_page_last 2099
_journal_paper_doi 10.1021/ic051966k
_journal_volume 45
_journal_year 2006
_chemical_formula_moiety 'C4 H16 Cl2 N6 Pt2, 2(Cl O4)'
_chemical_formula_sum 'C4 H16 Cl4 N6 O8 Pt2'
_chemical_formula_weight 808.21
_chemical_name_systematic ?
_space_group_IT_number 2
_symmetry_cell_setting triclinic
_symmetry_space_group_name_Hall '-P 1'
_symmetry_space_group_name_H-M 'P -1'
_atom_sites_solution_hydrogens geom
_atom_sites_solution_primary patterson
_atom_sites_solution_secondary difmap
_audit_creation_method SHELXL-97
_cell_angle_alpha 93.30(3)
_cell_angle_beta 118.70(3)
_cell_angle_gamma 116.29(3)
_cell_formula_units_Z 2
_cell_length_a 10.429(2)
_cell_length_b 10.488(2)
_cell_length_c 10.575(2)
_cell_measurement_reflns_used 2786
_cell_measurement_temperature 293(2)
_cell_measurement_theta_max 27.47
_cell_measurement_theta_min 3.69
_cell_volume 854.2(6)
_computing_cell_refinement 'DENZO, SCALEPACK (Otwinowski, Minor, 1997)'
_computing_data_collection 'Collect, datacollection software, Nonius, 1998'
_computing_data_reduction 'DENZO, SCALEPACK (Otwinowski, Minor, 1997)'
_computing_molecular_graphics 'Siemens SHELXTL-PLUS(VMS)'
_computing_publication_material SHELXL-97
_computing_structure_refinement 'SHELXL-97 (Sheldrick, 1997)'
_computing_structure_solution 'SHELXS-97 (Sheldrick, 1990)'
_diffrn_ambient_temperature 293(2)
_diffrn_measured_fraction_theta_full 0.712
_diffrn_measured_fraction_theta_max 0.712
_diffrn_measurement_device Enraf-Nonius-KappaCCD
_diffrn_measurement_method 'profile fitted'
_diffrn_radiation_monochromator graphite
_diffrn_radiation_source 'fine-focus sealed tube'
_diffrn_radiation_type MoK\a
_diffrn_radiation_wavelength 0.71069
_diffrn_reflns_av_R_equivalents 0.0260
_diffrn_reflns_av_sigmaI/netI 0.0215
_diffrn_reflns_limit_h_max 12
_diffrn_reflns_limit_h_min -11
_diffrn_reflns_limit_k_max 12
_diffrn_reflns_limit_k_min -13
_diffrn_reflns_limit_l_max 12
_diffrn_reflns_limit_l_min -12
_diffrn_reflns_number 10441
_diffrn_reflns_theta_full 27.47
_diffrn_reflns_theta_max 27.47
_diffrn_reflns_theta_min 3.69
_exptl_absorpt_coefficient_mu 17.032
_exptl_absorpt_correction_T_min '0.592539 * Tmax'
_exptl_absorpt_correction_type multi-scan
_exptl_absorpt_process_details 'SADABS, Sheldrick, Bruker, 2000'
_exptl_crystal_colour yellow
_exptl_crystal_density_diffrn 3.142
_exptl_crystal_density_method 'not measured'
_exptl_crystal_description block
_exptl_crystal_F_000 740
_exptl_crystal_size_max 0.24
_exptl_crystal_size_mid 0.24
_exptl_crystal_size_min 0.21
_refine_diff_density_max 1.172
_refine_diff_density_min -1.744
_refine_diff_density_rms 0.154
_refine_ls_extinction_method none
_refine_ls_goodness_of_fit_ref 1.100
_refine_ls_hydrogen_treatment refU
_refine_ls_matrix_type full
_refine_ls_number_parameters 223
_refine_ls_number_reflns 2786
_refine_ls_number_restraints 0
_refine_ls_restrained_S_all 1.100
_refine_ls_R_factor_all 0.0238
_refine_ls_R_factor_gt 0.0208
_refine_ls_shift/su_max 0.001
_refine_ls_shift/su_mean 0.000
_refine_ls_structure_factor_coef Fsqd
_refine_ls_weighting_details 'calc w=1/[\s^2^(Fo^2^)+(0.0260P)^2^+3.1479P] where P=(Fo^2^+2Fc^2^)/3'
_refine_ls_weighting_scheme calc
_refine_ls_wR_factor_gt 0.0510
_refine_ls_wR_factor_ref 0.0522
_reflns_number_gt 2580
_reflns_number_total 2786
_reflns_threshold_expression >2sigma(I)
_cod_data_source_file ic051966k_4b_freis.cif
_cod_data_source_block 2
_cod_original_cell_volume 854.2(3)
_cod_original_sg_symbol_H-M P-1
_cod_database_code 4340228
_exptl_absorpt_correction_t_max-expected 0.1243

loop_
_symmetry_equiv_pos_as_xyz
'x, y, z'
'-x, -y, -z'

loop_
_atom_site_label
_atom_site_type_symbol
_atom_site_fract_x
_atom_site_fract_y
_atom_site_fract_z
_atom_site_U_iso_or_equiv
_atom_site_adp_type
_atom_site_occupancy
_atom_site_symmetry_multiplicity
_atom_site_calc_flag
_atom_site_refinement_flags
Pt1 Pt 0.22088(3) 0.17776(2) 0.33853(2) 0.01459(7) Uani 1 1 d .
Pt2 Pt 0.27969(3) 0.68522(2) 0.82806(2) 0.01540(7) Uani 1 1 d .
Cl11 Cl 0.14303(19) 0.28720(17) 0.15673(16) 0.0235(3) Uani 1 1 d .
Cl21 Cl 0.35779(19) 0.86040(17) 0.71633(16) 0.0243(3) Uani 1 1 d .
N11 N 0.2724(7) 0.0656(6) 0.4887(6) 0.0250(11) Uani 1 1 d .
H11A H 0.3866 0.1084 0.5515 0.058(8) Uiso 1 1 calc R
H11B H 0.2232 -0.0308 0.4369 0.058(8) Uiso 1 1 calc R
H11C H 0.2301 0.0703 0.5434 0.058(8) Uiso 1 1 calc R
N12 N 0.2050(7) 0.0295(6) 0.1890(6) 0.0247(11) Uani 1 1 d .
H12A H 0.2104 0.0667 0.1170 0.058(8) Uiso 1 1 calc R
H12B H 0.1050 -0.0590 0.1453 0.058(8) Uiso 1 1 calc R
H12C H 0.2925 0.0162 0.2398 0.058(8) Uiso 1 1 calc R
N21 N 0.2269(7) 0.5384(6) 0.9391(6) 0.0261(11) Uani 1 1 d .
H21A H 0.1243 0.5096 0.9223 0.058(8) Uiso 1 1 calc R
H21B H 0.3087 0.5838 1.0394 0.058(8) Uiso 1 1 calc R
H21C H 0.2247 0.4576 0.9043 0.058(8) Uiso 1 1 calc R
N22 N 0.2853(7) 0.8356(6) 0.9651(6) 0.0271(12) Uani 1 1 d .
H22A H 0.2709 0.9022 0.9210 0.058(8) Uiso 1 1 calc R
H22B H 0.3869 0.8840 1.0558 0.058(8) Uiso 1 1 calc R
H22C H 0.2005 0.7860 0.9783 0.058(8) Uiso 1 1 calc R
N1 N 0.2644(6) 0.5333(5) 0.6864(5) 0.0167(10) Uani 1 1 d .
C2 C 0.1106(7) 0.4081(6) 0.5778(6) 0.0176(11) Uani 1 1 d .
H2 H 0.0104 0.3903 0.5688 0.022(9) Uiso 1 1 calc R
C3 C 0.1003(7) 0.3058(6) 0.4793(6) 0.0159(11) Uani 1 1 d .
H3 H -0.0073 0.2198 0.4051 0.022(9) Uiso 1 1 calc R
N4 N 0.2399(6) 0.3271(5) 0.4877(5) 0.0159(10) Uani 1 1 d .
C5 C 0.3942(7) 0.4505(6) 0.5989(6) 0.0175(11) Uani 1 1 d .
H5 H 0.4950 0.4661 0.6108 0.022(9) Uiso 1 1 calc R
C6 C 0.4039(7) 0.5533(6) 0.6948(6) 0.0164(11) Uani 1 1 d .
H6 H 0.5115 0.6398 0.7681 0.022(9) Uiso 1 1 calc R
Cl1 Cl 0.2595(2) 0.70341(17) 0.28698(17) 0.0249(3) Uani 1 1 d .
O11 O 0.3522(7) 0.8593(6) 0.3770(6) 0.0413(12) Uani 1 1 d .
O12 O 0.1862(8) 0.6076(6) 0.3535(6) 0.0458(13) Uani 1 1 d .
O13 O 0.3781(7) 0.6755(6) 0.2763(6) 0.0411(12) Uani 1 1 d .
O14 O 0.1238(6) 0.6740(6) 0.1335(5) 0.0411(12) Uani 1 1 d .
Cl2 Cl 0.21947(19) 0.17967(17) 0.82157(17) 0.0248(3) Uani 1 1 d .
O21 O 0.2556(7) 0.1160(6) 0.9395(6) 0.0408(12) Uani 1 1 d .
O22 O 0.3691(7) 0.3154(7) 0.8594(8) 0.069(2) Uani 1 1 d .
O23 O 0.0881(6) 0.2111(5) 0.7962(6) 0.0356(11) Uani 1 1 d .
O24 O 0.1466(9) 0.0711(7) 0.6809(7) 0.0571(16) Uani 1 1 d .

loop_
_atom_site_aniso_label
_atom_site_aniso_U_11
_atom_site_aniso_U_22
_atom_site_aniso_U_33
_atom_site_aniso_U_23
_atom_site_aniso_U_13
_atom_site_aniso_U_12
Pt1 0.01919(12) 0.01196(13) 0.01473(12) 0.00385(9) 0.01052(9) 0.00890(9)
Pt2 0.01922(12) 0.01245(13) 0.01501(12) 0.00273(9) 0.01023(9) 0.00846(9)
Cl11 0.0308(8) 0.0214(8) 0.0190(7) 0.0083(6) 0.0125(6) 0.0160(6)
Cl21 0.0303(8) 0.0188(8) 0.0239(7) 0.0090(6) 0.0158(6) 0.0126(6)
N11 0.032(3) 0.026(3) 0.025(3) 0.010(2) 0.018(2) 0.019(2)
N12 0.036(3) 0.021(3) 0.021(3) 0.005(2) 0.017(2) 0.017(2)
N21 0.036(3) 0.025(3) 0.025(3) 0.007(2) 0.021(2) 0.017(2)
N22 0.032(3) 0.024(3) 0.022(3) 0.001(2) 0.015(2) 0.015(2)
N1 0.023(3) 0.014(3) 0.016(2) 0.006(2) 0.0115(19) 0.011(2)
C2 0.018(3) 0.017(3) 0.021(3) 0.008(2) 0.011(2) 0.011(2)
C3 0.020(3) 0.013(3) 0.018(3) 0.003(2) 0.011(2) 0.012(2)
N4 0.021(3) 0.015(3) 0.016(2) 0.0084(19) 0.0111(19) 0.011(2)
C5 0.018(3) 0.015(3) 0.019(3) 0.005(2) 0.010(2) 0.008(2)
C6 0.016(3) 0.013(3) 0.018(3) 0.003(2) 0.009(2) 0.008(2)
Cl1 0.0306(8) 0.0228(8) 0.0249(7) 0.0088(6) 0.0160(6) 0.0164(6)
O11 0.051(3) 0.026(3) 0.053(3) 0.007(2) 0.031(3) 0.023(2)
O12 0.071(4) 0.038(3) 0.041(3) 0.022(3) 0.039(3) 0.028(3)
O13 0.035(3) 0.039(3) 0.039(3) -0.005(2) 0.014(2) 0.022(2)
O14 0.031(3) 0.054(3) 0.033(3) 0.019(2) 0.015(2) 0.022(2)
Cl2 0.0328(9) 0.0217(8) 0.0272(8) 0.0145(6) 0.0204(6) 0.0151(6)
O21 0.054(3) 0.048(3) 0.043(3) 0.036(3) 0.034(3) 0.034(3)
O22 0.028(3) 0.060(4) 0.102(5) 0.058(4) 0.028(3) 0.017(3)
O23 0.039(3) 0.031(3) 0.048(3) 0.018(2) 0.027(2) 0.024(2)
O24 0.084(5) 0.064(4) 0.048(3) 0.015(3) 0.048(3) 0.046(4)

loop_
_atom_type_symbol
_atom_type_description
_atom_type_scat_dispersion_real
_atom_type_scat_dispersion_imag
_atom_type_scat_source
C C 0.0033 0.0016 'International Tables Vol C Tables 4.2.6.8 and 6.1.1.4'
H H 0.0000 0.0000 'International Tables Vol C Tables 4.2.6.8 and 6.1.1.4'
N N 0.0061 0.0033 'International Tables Vol C Tables 4.2.6.8 and 6.1.1.4'
O O 0.0106 0.0060 'International Tables Vol C Tables 4.2.6.8 and 6.1.1.4'
Cl Cl 0.1484 0.1585 'International Tables Vol C Tables 4.2.6.8 and 6.1.1.4'
Pt Pt -1.7033 8.3905 'International Tables Vol C Tables 4.2.6.8 and 6.1.1.4'

loop_
_geom_angle_atom_site_label_1
_geom_angle_atom_site_label_2
_geom_angle_atom_site_label_3
_geom_angle
N4 Pt1 N11 91.30(19)
N4 Pt1 N12 179.2(2)
N11 Pt1 N12 88.9(2)
N4 Pt1 Cl11 90.83(13)
N11 Pt1 Cl11 175.66(16)
N12 Pt1 Cl11 89.05(15)
N1 Pt2 N21 90.65(19)
N1 Pt2 N22 177.8(2)
N21 Pt2 N22 89.5(2)
N1 Pt2 Cl21 90.46(14)
N21 Pt2 Cl21 176.25(16)
N22 Pt2 Cl21 89.57(17)
Pt1 N11 H11A 109.5
Pt1 N11 H11B 109.5
H11A N11 H11B 109.5
Pt1 N11 H11C 109.5
H11A N11 H11C 109.5
H11B N11 H11C 109.5
Pt1 N12 H12A 109.5
Pt1 N12 H12B 109.5
H12A N12 H12B 109.5
Pt1 N12 H12C 109.5
H12A N12 H12C 109.5
H12B N12 H12C 109.5
Pt2 N21 H21A 109.5
Pt2 N21 H21B 109.5
H21A N21 H21B 109.5
Pt2 N21 H21C 109.5
H21A N21 H21C 109.5
H21B N21 H21C 109.5
Pt2 N22 H22A 109.5
Pt2 N22 H22B 109.5
H22A N22 H22B 109.5
Pt2 N22 H22C 109.5
H22A N22 H22C 109.5
H22B N22 H22C 109.5
C6 N1 C2 117.4(5)
C6 N1 Pt2 122.0(4)
C2 N1 Pt2 120.6(4)
N1 C2 C3 120.4(5)
N1 C2 H2 119.8
C3 C2 H2 119.8
N4 C3 C2 121.8(5)
N4 C3 H3 119.1
C2 C3 H3 119.1
C3 N4 C5 117.7(5)
C3 N4 Pt1 121.1(4)
C5 N4 Pt1 121.2(4)
N4 C5 C6 120.4(5)
N4 C5 H5 119.8
C6 C5 H5 119.8
N1 C6 C5 122.2(5)
N1 C6 H6 118.9
C5 C6 H6 118.9
O12 Cl1 O11 110.7(3)
O12 Cl1 O13 111.0(3)
O11 Cl1 O13 108.2(3)
O12 Cl1 O14 109.5(3)
O11 Cl1 O14 109.5(3)
O13 Cl1 O14 107.7(3)
O22 Cl2 O21 111.5(3)
O22 Cl2 O24 111.2(4)
O21 Cl2 O24 109.2(4)
O22 Cl2 O23 108.8(4)
O21 Cl2 O23 109.7(3)
O24 Cl2 O23 106.2(3)

loop_
_geom_bond_atom_site_label_1
_geom_bond_atom_site_label_2
_geom_bond_distance
Pt1 N4 2.030(5)
Pt1 N11 2.037(5)
Pt1 N12 2.045(5)
Pt1 Cl11 2.2920(16)
Pt2 N1 2.020(5)
Pt2 N21 2.033(5)
Pt2 N22 2.041(5)
Pt2 Cl21 2.2987(16)
N11 H11A 0.8900
N11 H11B 0.8900
N11 H11C 0.8900
N12 H12A 0.8900
N12 H12B 0.8900
N12 H12C 0.8900
N21 H21A 0.8900
N21 H21B 0.8900
N21 H21C 0.8900
N22 H22A 0.8900
N22 H22B 0.8900
N22 H22C 0.8900
N1 C6 1.332(7)
N1 C2 1.345(8)
C2 C3 1.382(8)
C2 H2 0.9300
C3 N4 1.328(7)
C3 H3 0.9300
N4 C5 1.345(7)
C5 C6 1.371(8)
C5 H5 0.9300
C6 H6 0.9300
Cl1 O12 1.416(5)
Cl1 O11 1.432(5)
Cl1 O13 1.442(5)
Cl1 O14 1.443(5)
Cl2 O22 1.410(6)
Cl2 O21 1.418(5)
Cl2 O24 1.428(6)
Cl2 O23 1.453(5)

loop_
_geom_torsion_atom_site_label_1
_geom_torsion_atom_site_label_2
_geom_torsion_atom_site_label_3
_geom_torsion_atom_site_label_4
_geom_torsion
N21 Pt2 N1 C6 -109.4(4)
N22 Pt2 N1 C6 158(5)
Cl21 Pt2 N1 C6 67.0(4)
N21 Pt2 N1 C2 71.6(4)
N22 Pt2 N1 C2 -21(5)
Cl21 Pt2 N1 C2 -112.0(4)
C6 N1 C2 C3 -0.3(8)
Pt2 N1 C2 C3 178.8(4)
N1 C2 C3 N4 -0.2(8)
C2 C3 N4 C5 1.8(8)
C2 C3 N4 Pt1 -178.5(4)
N11 Pt1 N4 C3 -94.7(4)
N12 Pt1 N4 C3 162(14)
Cl11 Pt1 N4 C3 81.6(4)
N11 Pt1 N4 C5 85.0(4)
N12 Pt1 N4 C5 -18(14)
Cl11 Pt1 N4 C5 -98.8(4)
C3 N4 C5 C6 -3.0(8)
Pt1 N4 C5 C6 177.4(4)
C2 N1 C6 C5 -0.9(8)
Pt2 N1 C6 C5 180.0(4)
N4 C5 C6 N1 2.6(9)
